data_4123981
loop_
_publ_author_name
'Dahl, L.F.'
'Feltham, R.D.'
'de Gil, E.R.'

_publ_section_title
;
 The solid-state structures of dinitrosyliron iodide and dinitrosylcobalt
 iodide: the stereochemical consequences of strong metal-metal
 interactions in ligand-bridged complexes
;
_journal_name_full 'Journal of the American Chemical Society'
_journal_page_first 1653
_journal_page_last 1664
_journal_volume 91
_journal_year 1969
_chemical_formula_sum 'Fe I N2 O2'
_chemical_name_systematic 'Fe (N O)2 I'
_space_group_IT_number 14
_symmetry_space_group_name_Hall '-P 2n'
_symmetry_space_group_name_H-M 'P 1 1 21/n'
_cell_angle_alpha 90
_cell_angle_beta 90
_cell_angle_gamma 109.96
_cell_formula_units_Z 8
_cell_length_a 12.3
_cell_length_b 12.57
_cell_length_c 6.98
_cell_volume 1014.359
_citation_journal_id_ASTM JACSAT
_cod_data_source_file Dahl_JACSAT_1969_1356.cif
_cod_data_source_block Fe1I1N2O2
_cod_original_sg_symbol_Hall '-P 2ybc (z,x-z,y)'
_cod_original_formula_sum 'Fe1 I1 N2 O2'
_cod_database_code 4123981

loop_
_symmetry_equiv_pos_as_xyz
x,y,z
-x+1/2,-y+1/2,z+1/2
-x,-y,-z
x-1/2,y-1/2,-z-1/2

loop_
_atom_site_label
_atom_site_type_symbol
_atom_site_fract_x
_atom_site_fract_y
_atom_site_fract_z
_atom_site_occupancy
_atom_site_U_iso_or_equiv
N1 N+1 -0.0087 0.1846 -0.2161 1 0.0
I1 I-1 -0.0609 0.0594 0.2411 1 0.0
Fe1 Fe+3 0.0604 0.1201 -0.0646 1 0.0
N3 N+1 -0.1857 0.5094 0.2794 1 0.0
Fe2 Fe+3 -0.1246 0.4441 0.4245 1 0.0
O3 O-2 -0.2519 0.529 0.1688 1 0.0
O2 O-2 0.2848 0.2609 0.026 1 0.0
N2 N+1 0.197 0.1914 -0.0065 1 0.0
O4 O-2 -0.2801 0.2266 0.4815 1 0.0
O1 O-2 -0.0257 0.2526 -0.2831 1 0.0
N4 N+1 -0.2055 0.3145 0.4831 1 0.0
I2 I-1 0.0637 0.4397 0.2649 1 0.0
